data_7055715
loop_
_publ_author_name
'Jaoul, Arnaud'
'Clavagu\'era, Carine'
'Nocton, Gr\'egory'

_publ_section_title
;
 Electron transfer in tetramethylbiphosphinine complexes of Cp*2Yb and
 Cp*2Sm
;
_journal_issue 8
_journal_name_full 'New J. Chem.'
_journal_page_first 6643
_journal_paper_doi 10.1039/C6NJ00527F
_journal_volume 40
_journal_year 2016
_chemical_formula_moiety 'C34 H46 P2 Yb'
_chemical_formula_sum 'C34 H46 P2 Yb'
_chemical_formula_weight 689.69
_chemical_name_common 'Compound 2'
_chemical_name_systematic
; 
 ? 
;
_chemical_properties_physical 'Air-sensitive, Moisture-sensitive'
_space_group_IT_number 2
_symmetry_cell_setting triclinic
_symmetry_space_group_name_Hall '-P 1'
_symmetry_space_group_name_H-M 'P -1'
_atom_sites_solution_hydrogens geom
_atom_sites_solution_primary direct
_atom_sites_solution_secondary difmap
_audit_creation_method SHELXL-97
_audit_update_record
;
2016-02-08 deposited with the CCDC.
2016-05-25 downloaded from the CCDC.
;
_cell_angle_alpha 77.407(1)
_cell_angle_beta 74.304(1)
_cell_angle_gamma 75.918(1)
_cell_formula_units_Z 2
_cell_length_a 9.821(1)
_cell_length_b 10.697(1)
_cell_length_c 15.776(1)
_cell_measurement_reflns_used 101
_cell_measurement_temperature 150.0(1)
_cell_measurement_theta_max 27.485
_cell_measurement_theta_min 0.998
_cell_volume 1526.9(2)
_computing_cell_refinement 'DENZO (Otwinowski & Minor, 1997) & COLLECT'
_computing_data_collection 'COLLECT (Hooft, R.W.W., 1998)'
_computing_data_reduction 'DENZO & COLLECT'
_computing_molecular_graphics 'PLATON (Spek, 2009)'
_computing_publication_material 'PLATON (Spek, 2009)'
_computing_structure_refinement 'SHELXL-97 (Sheldrick, 1997)'
_computing_structure_solution 'SIR97 (Altomare et al., 1999)'
_diffrn_ambient_temperature 150.0(1)
_diffrn_measured_fraction_theta_full 0.952
_diffrn_measured_fraction_theta_max 0.952
_diffrn_measurement_device_type KappaCCD
_diffrn_measurement_method 'phi and omega scans'
_diffrn_radiation_monochromator graphite
_diffrn_radiation_source 'fine-focus sealed tube'
_diffrn_radiation_type MoK\a
_diffrn_radiation_wavelength 0.71069
_diffrn_reflns_av_R_equivalents 0.0530
_diffrn_reflns_av_sigmaI/netI 0.0563
_diffrn_reflns_limit_h_max 12
_diffrn_reflns_limit_h_min -11
_diffrn_reflns_limit_k_max 11
_diffrn_reflns_limit_k_min -13
_diffrn_reflns_limit_l_max 18
_diffrn_reflns_limit_l_min -20
_diffrn_reflns_number 12166
_diffrn_reflns_theta_full 27.48
_diffrn_reflns_theta_max 27.48
_diffrn_reflns_theta_min 2.84
_exptl_absorpt_coefficient_mu 3.188
_exptl_absorpt_correction_T_max 0.7009
_exptl_absorpt_correction_T_min 0.6295
_exptl_absorpt_correction_type multi-scan
_exptl_absorpt_process_details 'DENZO/SCALEPACK (Otwinowski & Minor, 1996)'
_exptl_crystal_colour 'Dark Red'
_exptl_crystal_density_diffrn 1.500
_exptl_crystal_density_method 'not measured'
_exptl_crystal_description Block
_exptl_crystal_F_000 700
_exptl_crystal_size_max 0.16
_exptl_crystal_size_mid 0.14
_exptl_crystal_size_min 0.12
_refine_diff_density_max 2.054
_refine_diff_density_min -1.355
_refine_diff_density_rms 0.171
_refine_ls_extinction_method none
_refine_ls_goodness_of_fit_ref 1.084
_refine_ls_hydrogen_treatment constr
_refine_ls_matrix_type full
_refine_ls_number_parameters 348
_refine_ls_number_reflns 6658
_refine_ls_number_restraints 0
_refine_ls_restrained_S_all 1.084
_refine_ls_R_factor_all 0.0590
_refine_ls_R_factor_gt 0.0490
_refine_ls_shift/su_max 0.001
_refine_ls_shift/su_mean 0.000
_refine_ls_structure_factor_coef Fsqd
_refine_ls_weighting_details 'calc w=1/[\s^2^(Fo^2^)+(0.0217P)^2^+13.8966P] where P=(Fo^2^+2Fc^2^)/3'
_refine_ls_weighting_scheme calc
_refine_ls_wR_factor_gt 0.1101
_refine_ls_wR_factor_ref 0.1175
_reflns_number_gt 5904
_reflns_number_total 6658
_reflns_threshold_expression >2sigma(I)
_cod_data_source_file c6nj00527f2.cif
_cod_data_source_block 2
_cod_depositor_comments
;
The following automatic conversions were performed:

'_symmetry_cell_setting' value 'Triclinic' changed to 'triclinic'
according to
/usr/data/users/saulius/crontab/automatic-downloads/current/RSC/lib/dictionaries/cif_core.dic
dictionary named 'cif_core.dic' version 2.4.2 from 2011-04-26.

Automatic conversion script
Id: cif_fix_values 4268 2015-11-12 08:31:59Z antanas 
;
_cod_original_sg_symbol_H-M 'P-1     '
_cod_database_code 7055715

loop_
_symmetry_equiv_pos_as_xyz
'x, y, z'
'-x, -y, -z'

loop_
_atom_site_label
_atom_site_type_symbol
_atom_site_fract_x
_atom_site_fract_y
_atom_site_fract_z
_atom_site_U_iso_or_equiv
_atom_site_adp_type
_atom_site_occupancy
_atom_site_symmetry_multiplicity
_atom_site_calc_flag
_atom_site_refinement_flags
Yb1 Yb 0.89683(3) 0.09226(3) 0.255155(18) 0.02378(9) Uani 1 1 d .
P1 P 0.66985(18) 0.27158(17) 0.35874(11) 0.0270(3) Uani 1 1 d .
P2 P 0.64977(18) 0.20730(17) 0.18049(12) 0.0282(4) Uani 1 1 d .
C1 C 0.6169(8) 0.2921(6) 0.4668(5) 0.0311(14) Uani 1 1 d .
H1 H 0.6898 0.2677 0.4997 0.037 Uiso 1 1 calc R
C2 C 0.4810(8) 0.3399(6) 0.5122(5) 0.0298(14) Uani 1 1 d .
C3 C 0.3647(7) 0.3770(6) 0.4710(5) 0.0290(14) Uani 1 1 d .
C4 C 0.3826(7) 0.3692(6) 0.3829(5) 0.0282(13) Uani 1 1 d .
H4 H 0.2984 0.3953 0.3597 0.034 Uiso 1 1 calc R
C5 C 0.5107(7) 0.3271(6) 0.3240(5) 0.0279(13) Uani 1 1 d .
C6 C 0.5133(7) 0.3176(6) 0.2324(4) 0.0249(12) Uani 1 1 d .
C7 C 0.4061(7) 0.3942(6) 0.1917(4) 0.0275(13) Uani 1 1 d .
H7 H 0.3373 0.4569 0.2236 0.033 Uiso 1 1 calc R
C8 C 0.3907(7) 0.3870(6) 0.1088(5) 0.0303(14) Uani 1 1 d .
C9 C 0.4862(7) 0.3002(7) 0.0566(5) 0.0315(14) Uani 1 1 d .
C10 C 0.6055(8) 0.2203(7) 0.0823(5) 0.0330(15) Uani 1 1 d .
H10 H 0.6690 0.1675 0.0410 0.040 Uiso 1 1 calc R
C11 C 0.4554(9) 0.3512(7) 0.6074(5) 0.0375(16) Uani 1 1 d .
H11A H 0.5453 0.3166 0.6275 0.056 Uiso 1 1 calc R
H11B H 0.3818 0.3013 0.6431 0.056 Uiso 1 1 calc R
H11C H 0.4220 0.4433 0.6145 0.056 Uiso 1 1 calc R
C12 C 0.2144(8) 0.4218(8) 0.5223(5) 0.0399(17) Uani 1 1 d .
H12A H 0.1476 0.4412 0.4828 0.060 Uiso 1 1 calc R
H12B H 0.2100 0.5007 0.5458 0.060 Uiso 1 1 calc R
H12C H 0.1872 0.3528 0.5719 0.060 Uiso 1 1 calc R
C13 C 0.2660(8) 0.4747(7) 0.0765(5) 0.0389(17) Uani 1 1 d .
H13A H 0.2146 0.5346 0.1190 0.058 Uiso 1 1 calc R
H13B H 0.2005 0.4223 0.0713 0.058 Uiso 1 1 calc R
H13C H 0.3007 0.5251 0.0180 0.058 Uiso 1 1 calc R
C14 C 0.4602(10) 0.2954(8) -0.0301(6) 0.0459(19) Uani 1 1 d .
H14A H 0.5331 0.2267 -0.0579 0.069 Uiso 1 1 calc R
H14B H 0.4661 0.3799 -0.0690 0.069 Uiso 1 1 calc R
H14C H 0.3640 0.2766 -0.0212 0.069 Uiso 1 1 calc R
C15 C 1.0510(7) 0.2705(7) 0.2386(5) 0.0300(14) Uani 1 1 d .
C16 C 0.9766(7) 0.3140(7) 0.1697(5) 0.0330(15) Uani 1 1 d .
C17 C 1.0321(7) 0.2266(7) 0.1096(4) 0.0305(14) Uani 1 1 d .
C18 C 1.1387(7) 0.1292(6) 0.1400(5) 0.0313(14) Uani 1 1 d .
C19 C 1.1514(7) 0.1558(6) 0.2200(4) 0.0285(13) Uani 1 1 d .
C20 C 1.0338(9) 0.3387(9) 0.3135(6) 0.049(2) Uani 1 1 d .
H20A H 1.0965 0.2870 0.3528 0.074 Uiso 1 1 calc R
H20B H 0.9331 0.3501 0.3473 0.074 Uiso 1 1 calc R
H20C H 1.0602 0.4245 0.2904 0.074 Uiso 1 1 calc R
C21 C 0.8747(8) 0.4428(7) 0.1581(6) 0.0426(18) Uani 1 1 d .
H21A H 0.9296 0.5111 0.1267 0.064 Uiso 1 1 calc R
H21B H 0.8199 0.4638 0.2168 0.064 Uiso 1 1 calc R
H21C H 0.8080 0.4375 0.1233 0.064 Uiso 1 1 calc R
C22 C 0.9938(9) 0.2417(9) 0.0233(5) 0.0430(18) Uani 1 1 d .
H22A H 0.9007 0.3017 0.0240 0.064 Uiso 1 1 calc R
H22B H 0.9871 0.1564 0.0132 0.064 Uiso 1 1 calc R
H22C H 1.0682 0.2770 -0.0247 0.064 Uiso 1 1 calc R
C23 C 1.2358(9) 0.0249(8) 0.0896(6) 0.049(2) Uani 1 1 d .
H23A H 1.1809 -0.0053 0.0572 0.074 Uiso 1 1 calc R
H23B H 1.2740 -0.0486 0.1315 0.074 Uiso 1 1 calc R
H23C H 1.3158 0.0603 0.0470 0.074 Uiso 1 1 calc R
C24 C 1.2662(8) 0.0854(9) 0.2673(6) 0.045(2) Uani 1 1 d .
H24A H 1.2858 -0.0078 0.2636 0.068 Uiso 1 1 calc R
H24B H 1.2346 0.0969 0.3301 0.068 Uiso 1 1 calc R
H24C H 1.3542 0.1204 0.2396 0.068 Uiso 1 1 calc R
C25 C 0.8331(7) -0.0878(6) 0.3939(4) 0.0274(13) Uani 1 1 d .
C26 C 0.7295(7) -0.0745(6) 0.3455(4) 0.0254(13) Uani 1 1 d .
C27 C 0.7994(7) -0.1225(6) 0.2663(4) 0.0263(13) Uani 1 1 d .
C28 C 0.9471(7) -0.1672(6) 0.2664(5) 0.0303(14) Uani 1 1 d .
C29 C 0.9677(7) -0.1438(7) 0.3453(5) 0.0309(14) Uani 1 1 d .
C30 C 0.8038(9) -0.0612(7) 0.4860(5) 0.0382(16) Uani 1 1 d .
H30A H 0.7256 0.0151 0.4941 0.057 Uiso 1 1 calc R
H30B H 0.8910 -0.0439 0.4964 0.057 Uiso 1 1 calc R
H30C H 0.7755 -0.1372 0.5286 0.057 Uiso 1 1 calc R
C31 C 0.5708(7) -0.0295(7) 0.3768(5) 0.0319(14) Uani 1 1 d .
H31A H 0.5300 0.0172 0.3257 0.048 Uiso 1 1 calc R
H31B H 0.5525 0.0291 0.4202 0.048 Uiso 1 1 calc R
H31C H 0.5257 -0.1052 0.4049 0.048 Uiso 1 1 calc R
C32 C 0.7326(9) -0.1387(7) 0.1966(5) 0.0372(16) Uani 1 1 d .
H32A H 0.7385 -0.2319 0.1980 0.056 Uiso 1 1 calc R
H32B H 0.7840 -0.1008 0.1379 0.056 Uiso 1 1 calc R
H32C H 0.6312 -0.0941 0.2079 0.056 Uiso 1 1 calc R
C33 C 1.0568(9) -0.2434(8) 0.2023(6) 0.0456(19) Uani 1 1 d .
H33A H 1.1534 -0.2363 0.2044 0.068 Uiso 1 1 calc R
H33B H 1.0420 -0.2091 0.1419 0.068 Uiso 1 1 calc R
H33C H 1.0477 -0.3353 0.2180 0.068 Uiso 1 1 calc R
C34 C 1.1022(9) -0.1931(8) 0.3792(6) 0.0437(19) Uani 1 1 d .
H34A H 1.0991 -0.2796 0.4156 0.066 Uiso 1 1 calc R
H34B H 1.1098 -0.1327 0.4155 0.066 Uiso 1 1 calc R
H34C H 1.1861 -0.1993 0.3286 0.066 Uiso 1 1 calc R

loop_
_atom_site_aniso_label
_atom_site_aniso_U_11
_atom_site_aniso_U_22
_atom_site_aniso_U_33
_atom_site_aniso_U_23
_atom_site_aniso_U_13
_atom_site_aniso_U_12
Yb1 0.02226(14) 0.02332(14) 0.02394(14) -0.00079(9) -0.00590(10) -0.00316(9)
P1 0.0255(8) 0.0273(8) 0.0278(8) -0.0043(6) -0.0073(6) -0.0033(6)
P2 0.0264(8) 0.0280(8) 0.0286(8) -0.0046(7) -0.0091(7) 0.0011(7)
C1 0.034(4) 0.026(3) 0.037(4) -0.001(3) -0.014(3) -0.010(3)
C2 0.041(4) 0.020(3) 0.030(3) -0.002(2) -0.007(3) -0.012(3)
C3 0.031(3) 0.023(3) 0.032(3) -0.006(3) 0.001(3) -0.012(3)
C4 0.021(3) 0.028(3) 0.034(3) -0.008(3) -0.003(3) -0.003(2)
C5 0.026(3) 0.021(3) 0.037(4) -0.005(3) -0.007(3) -0.006(2)
C6 0.025(3) 0.021(3) 0.031(3) -0.001(2) -0.007(2) -0.009(2)
C7 0.020(3) 0.028(3) 0.033(3) -0.007(3) -0.003(2) -0.003(2)
C8 0.026(3) 0.027(3) 0.035(4) 0.003(3) -0.007(3) -0.009(3)
C9 0.032(3) 0.027(3) 0.036(4) 0.000(3) -0.010(3) -0.007(3)
C10 0.032(4) 0.036(4) 0.029(3) -0.008(3) -0.005(3) -0.004(3)
C11 0.052(5) 0.026(3) 0.032(4) -0.004(3) -0.004(3) -0.011(3)
C12 0.036(4) 0.040(4) 0.038(4) -0.011(3) 0.003(3) -0.005(3)
C13 0.029(4) 0.036(4) 0.044(4) -0.002(3) -0.011(3) 0.005(3)
C14 0.051(5) 0.045(4) 0.043(4) -0.008(4) -0.023(4) 0.001(4)
C15 0.028(3) 0.037(4) 0.029(3) -0.001(3) -0.009(3) -0.015(3)
C16 0.028(3) 0.032(4) 0.035(4) 0.004(3) -0.009(3) -0.005(3)
C17 0.028(3) 0.035(4) 0.026(3) 0.005(3) -0.005(3) -0.012(3)
C18 0.027(3) 0.027(3) 0.031(3) 0.000(3) 0.002(3) -0.001(3)
C19 0.026(3) 0.030(3) 0.027(3) 0.004(3) -0.006(3) -0.008(3)
C20 0.047(5) 0.064(6) 0.049(5) -0.020(4) -0.014(4) -0.022(4)
C21 0.031(4) 0.031(4) 0.057(5) 0.004(3) -0.007(3) -0.005(3)
C22 0.039(4) 0.057(5) 0.027(4) 0.003(3) -0.005(3) -0.009(4)
C23 0.046(5) 0.040(4) 0.047(5) -0.009(4) 0.012(4) -0.003(4)
C24 0.030(4) 0.053(5) 0.051(5) 0.010(4) -0.020(3) -0.010(3)
C25 0.034(3) 0.028(3) 0.020(3) -0.002(2) -0.006(3) -0.009(3)
C26 0.030(3) 0.023(3) 0.024(3) 0.000(2) -0.009(2) -0.007(2)
C27 0.039(4) 0.022(3) 0.022(3) -0.005(2) -0.010(3) -0.008(3)
C28 0.033(3) 0.026(3) 0.029(3) -0.001(3) -0.007(3) -0.003(3)
C29 0.027(3) 0.027(3) 0.037(4) -0.005(3) -0.007(3) -0.004(3)
C30 0.048(4) 0.037(4) 0.029(4) -0.001(3) -0.012(3) -0.005(3)
C31 0.030(3) 0.031(3) 0.032(4) -0.004(3) -0.005(3) -0.006(3)
C32 0.047(4) 0.038(4) 0.030(4) -0.009(3) -0.010(3) -0.013(3)
C33 0.045(5) 0.034(4) 0.053(5) -0.020(4) -0.001(4) 0.000(3)
C34 0.039(4) 0.032(4) 0.061(5) -0.002(4) -0.025(4) 0.000(3)

loop_
_atom_type_symbol
_atom_type_description
_atom_type_scat_dispersion_real
_atom_type_scat_dispersion_imag
_atom_type_scat_source
C C 0.0033 0.0016 'International Tables Vol C Tables 4.2.6.8 and 6.1.1.4'
H H 0.0000 0.0000 'International Tables Vol C Tables 4.2.6.8 and 6.1.1.4'
P P 0.1023 0.0942 'International Tables Vol C Tables 4.2.6.8 and 6.1.1.4'
Yb Yb -0.3850 5.5486 'International Tables Vol C Tables 4.2.6.8 and 6.1.1.4'

loop_
_geom_angle_atom_site_label_1
_geom_angle_atom_site_label_2
_geom_angle_atom_site_label_3
_geom_angle
C25 Yb1 C18 133.3(2)
C25 Yb1 C19 117.9(2)
C18 Yb1 C19 30.7(2)
C25 Yb1 C17 163.7(2)
C18 Yb1 C17 30.6(2)
C19 Yb1 C17 50.6(2)
C25 Yb1 C26 30.68(19)
C18 Yb1 C26 147.3(2)
C19 Yb1 C26 147.05(19)
C17 Yb1 C26 154.9(2)
C25 Yb1 C15 127.6(2)
C18 Yb1 C15 50.8(2)
C19 Yb1 C15 30.9(2)
C17 Yb1 C15 50.5(2)
C26 Yb1 C15 154.5(2)
C25 Yb1 C16 156.0(2)
C18 Yb1 C16 50.9(2)
C19 Yb1 C16 51.1(2)
C17 Yb1 C16 30.5(2)
C26 Yb1 C16 160.2(2)
C15 Yb1 C16 30.9(2)
C25 Yb1 C29 30.8(2)
C18 Yb1 C29 103.5(2)
C19 Yb1 C29 96.7(2)
C17 Yb1 C29 133.0(2)
C26 Yb1 C29 51.0(2)
C15 Yb1 C29 119.8(2)
C16 Yb1 C29 147.7(2)
C25 Yb1 C27 50.39(19)
C18 Yb1 C27 119.3(2)
C19 Yb1 C27 136.2(2)
C17 Yb1 C27 126.9(2)
C26 Yb1 C27 30.54(19)
C15 Yb1 C27 167.1(2)
C16 Yb1 C27 153.5(2)
C29 Yb1 C27 50.7(2)
C25 Yb1 C28 50.3(2)
C18 Yb1 C28 96.7(2)
C19 Yb1 C28 106.1(2)
C17 Yb1 C28 117.6(2)
C26 Yb1 C28 50.7(2)
C15 Yb1 C28 136.4(2)
C16 Yb1 C28 146.8(2)
C29 Yb1 C28 30.4(2)
C27 Yb1 C28 30.8(2)
C25 Yb1 P2 110.45(15)
C18 Yb1 P2 111.88(16)
C19 Yb1 P2 131.23(14)
C17 Yb1 P2 83.19(15)
C26 Yb1 P2 81.64(14)
C15 Yb1 P2 109.76(16)
C16 Yb1 P2 81.63(15)
C29 Yb1 P2 130.13(15)
C27 Yb1 P2 81.05(15)
C28 Yb1 P2 109.41(16)
C25 Yb1 P1 85.07(15)
C18 Yb1 P1 131.17(15)
C19 Yb1 P1 112.24(16)
C17 Yb1 P1 109.56(16)
C26 Yb1 P1 81.51(14)
C15 Yb1 P1 83.15(16)
C16 Yb1 P1 81.71(16)
C29 Yb1 P1 114.56(15)
C27 Yb1 P1 108.43(15)
C28 Yb1 P1 131.48(15)
P2 Yb1 P1 64.54(5)
C1 P1 C5 101.9(3)
C1 P1 Yb1 135.5(2)
C5 P1 Yb1 117.0(2)
C10 P2 C6 102.0(3)
C10 P2 Yb1 137.0(3)
C6 P2 Yb1 119.9(2)
C2 C1 P1 127.3(6)
C2 C1 H1 116.3
P1 C1 H1 116.3
C1 C2 C3 121.4(6)
C1 C2 C11 119.5(7)
C3 C2 C11 119.0(6)
C4 C3 C2 121.4(6)
C4 C3 C12 117.2(7)
C2 C3 C12 121.3(6)
C3 C4 C5 126.9(7)
C3 C4 H4 116.6
C5 C4 H4 116.6
C4 C5 C6 121.1(6)
C4 C5 P1 121.1(5)
C6 C5 P1 117.6(5)
C7 C6 C5 120.1(6)
C7 C6 P2 122.4(5)
C5 C6 P2 117.5(5)
C8 C7 C6 125.4(6)
C8 C7 H7 117.3
C6 C7 H7 117.3
C7 C8 C9 121.8(6)
C7 C8 C13 118.1(6)
C9 C8 C13 120.1(7)
C10 C9 C8 122.1(7)
C10 C9 C14 119.2(7)
C8 C9 C14 118.7(6)
C9 C10 P2 126.1(6)
C9 C10 H10 117.0
P2 C10 H10 117.0
C2 C11 H11A 109.5
C2 C11 H11B 109.5
H11A C11 H11B 109.5
C2 C11 H11C 109.5
H11A C11 H11C 109.5
H11B C11 H11C 109.5
C3 C12 H12A 109.5
C3 C12 H12B 109.5
H12A C12 H12B 109.5
C3 C12 H12C 109.5
H12A C12 H12C 109.5
H12B C12 H12C 109.5
C8 C13 H13A 109.5
C8 C13 H13B 109.5
H13A C13 H13B 109.5
C8 C13 H13C 109.5
H13A C13 H13C 109.5
H13B C13 H13C 109.5
C9 C14 H14A 109.5
C9 C14 H14B 109.5
H14A C14 H14B 109.5
C9 C14 H14C 109.5
H14A C14 H14C 109.5
H14B C14 H14C 109.5
C19 C15 C16 108.0(6)
C19 C15 C20 126.1(7)
C16 C15 C20 125.7(7)
C19 C15 Yb1 74.2(4)
C16 C15 Yb1 74.8(4)
C20 C15 Yb1 120.4(5)
C17 C16 C15 107.2(6)
C17 C16 C21 127.5(7)
C15 C16 C21 124.6(7)
C17 C16 Yb1 74.3(4)
C15 C16 Yb1 74.4(4)
C21 C16 Yb1 124.4(5)
C16 C17 C18 109.2(6)
C16 C17 C22 125.2(7)
C18 C17 C22 125.4(7)
C16 C17 Yb1 75.2(4)
C18 C17 Yb1 74.4(4)
C22 C17 Yb1 121.3(5)
C17 C18 C19 107.9(6)
C17 C18 C23 125.7(7)
C19 C18 C23 126.0(7)
C17 C18 Yb1 74.9(4)
C19 C18 Yb1 74.8(4)
C23 C18 Yb1 122.4(5)
C18 C19 C15 107.7(6)
C18 C19 C24 124.6(7)
C15 C19 C24 127.1(7)
C18 C19 Yb1 74.5(4)
C15 C19 Yb1 74.8(4)
C24 C19 Yb1 123.6(5)
C15 C20 H20A 109.5
C15 C20 H20B 109.5
H20A C20 H20B 109.5
C15 C20 H20C 109.5
H20A C20 H20C 109.5
H20B C20 H20C 109.5
C16 C21 H21A 109.5
C16 C21 H21B 109.5
H21A C21 H21B 109.5
C16 C21 H21C 109.5
H21A C21 H21C 109.5
H21B C21 H21C 109.5
C17 C22 H22A 109.5
C17 C22 H22B 109.5
H22A C22 H22B 109.5
C17 C22 H22C 109.5
H22A C22 H22C 109.5
H22B C22 H22C 109.5
C18 C23 H23A 109.5
C18 C23 H23B 109.5
H23A C23 H23B 109.5
C18 C23 H23C 109.5
H23A C23 H23C 109.5
H23B C23 H23C 109.5
C19 C24 H24A 109.5
C19 C24 H24B 109.5
H24A C24 H24B 109.5
C19 C24 H24C 109.5
H24A C24 H24C 109.5
H24B C24 H24C 109.5
C26 C25 C29 109.0(6)
C26 C25 C30 125.6(6)
C29 C25 C30 125.0(6)
C26 C25 Yb1 75.2(4)
C29 C25 Yb1 75.4(4)
C30 C25 Yb1 121.2(5)
C25 C26 C27 107.5(6)
C25 C26 C31 126.1(6)
C27 C26 C31 126.1(6)
C25 C26 Yb1 74.2(4)
C27 C26 Yb1 75.2(4)
C31 C26 Yb1 121.0(4)
C26 C27 C28 108.2(6)
C26 C27 C32 127.4(6)
C28 C27 C32 124.1(6)
C26 C27 Yb1 74.3(4)
C28 C27 Yb1 75.4(4)
C32 C27 Yb1 121.2(4)
C29 C28 C27 107.7(6)
C29 C28 C33 125.1(7)
C27 C28 C33 126.5(7)
C29 C28 Yb1 73.7(4)
C27 C28 Yb1 73.8(4)
C33 C28 Yb1 125.3(5)
C28 C29 C25 107.5(6)
C28 C29 C34 125.6(7)
C25 C29 C34 125.9(7)
C28 C29 Yb1 75.8(4)
C25 C29 Yb1 73.8(4)
C34 C29 Yb1 124.9(5)
C25 C30 H30A 109.5
C25 C30 H30B 109.5
H30A C30 H30B 109.5
C25 C30 H30C 109.5
H30A C30 H30C 109.5
H30B C30 H30C 109.5
C26 C31 H31A 109.5
C26 C31 H31B 109.5
H31A C31 H31B 109.5
C26 C31 H31C 109.5
H31A C31 H31C 109.5
H31B C31 H31C 109.5
C27 C32 H32A 109.5
C27 C32 H32B 109.5
H32A C32 H32B 109.5
C27 C32 H32C 109.5
H32A C32 H32C 109.5
H32B C32 H32C 109.5
C28 C33 H33A 109.5
C28 C33 H33B 109.5
H33A C33 H33B 109.5
C28 C33 H33C 109.5
H33A C33 H33C 109.5
H33B C33 H33C 109.5
C29 C34 H34A 109.5
C29 C34 H34B 109.5
H34A C34 H34B 109.5
C29 C34 H34C 109.5
H34A C34 H34C 109.5
H34B C34 H34C 109.5

loop_
_geom_bond_atom_site_label_1
_geom_bond_atom_site_label_2
_geom_bond_distance
Yb1 C25 2.627(6)
Yb1 C18 2.628(6)
Yb1 C19 2.633(6)
Yb1 C17 2.634(6)
Yb1 C26 2.639(6)
Yb1 C15 2.640(6)
Yb1 C16 2.645(7)
Yb1 C29 2.646(7)
Yb1 C27 2.651(6)
Yb1 C28 2.672(7)
Yb1 P2 2.8724(17)
Yb1 P1 2.9384(17)
P1 C1 1.689(7)
P1 C5 1.722(7)
P2 C10 1.687(7)
P2 C6 1.708(7)
C1 C2 1.366(10)
C1 H1 0.9500
C2 C3 1.397(10)
C2 C11 1.481(10)
C3 C4 1.373(9)
C3 C12 1.497(9)
C4 C5 1.386(9)
C4 H4 0.9500
C5 C6 1.464(9)
C6 C7 1.381(9)
C7 C8 1.377(10)
C7 H7 0.9500
C8 C9 1.384(10)
C8 C13 1.486(9)
C9 C10 1.374(10)
C9 C14 1.471(10)
C10 H10 0.9500
C11 H11A 0.9800
C11 H11B 0.9800
C11 H11C 0.9800
C12 H12A 0.9800
C12 H12B 0.9800
C12 H12C 0.9800
C13 H13A 0.9800
C13 H13B 0.9800
C13 H13C 0.9800
C14 H14A 0.9800
C14 H14B 0.9800
C14 H14C 0.9800
C15 C19 1.405(10)
C15 C16 1.407(9)
C15 C20 1.471(10)
C16 C17 1.388(10)
C16 C21 1.500(10)
C17 C18 1.391(9)
C17 C22 1.475(10)
C18 C19 1.395(10)
C18 C23 1.499(10)
C19 C24 1.481(9)
C20 H20A 0.9800
C20 H20B 0.9800
C20 H20C 0.9800
C21 H21A 0.9800
C21 H21B 0.9800
C21 H21C 0.9800
C22 H22A 0.9800
C22 H22B 0.9800
C22 H22C 0.9800
C23 H23A 0.9800
C23 H23B 0.9800
C23 H23C 0.9800
C24 H24A 0.9800
C24 H24B 0.9800
C24 H24C 0.9800
C25 C26 1.393(9)
C25 C29 1.400(9)
C25 C30 1.480(9)
C26 C27 1.393(9)
C26 C31 1.492(9)
C27 C28 1.413(10)
C27 C32 1.482(9)
C28 C29 1.396(10)
C28 C33 1.481(10)
C29 C34 1.493(10)
C30 H30A 0.9800
C30 H30B 0.9800
C30 H30C 0.9800
C31 H31A 0.9800
C31 H31B 0.9800
C31 H31C 0.9800
C32 H32A 0.9800
C32 H32B 0.9800
C32 H32C 0.9800
C33 H33A 0.9800
C33 H33B 0.9800
C33 H33C 0.9800
C34 H34A 0.9800
C34 H34B 0.9800
C34 H34C 0.9800
